data_2013445
loop_
_publ_author_name
'Huang, Wei'
'Qian, Hui-Fen'
'Chen, Yi-Hu'
'Gou, Shao-Hua'
'Li, Yi-Zhi'

_publ_section_title
;
 (1<i>R</i>,3<i>S</i>)-1-Monoamidocamphoric acid
;
_journal_issue 8
_journal_name_full 'Acta Crystallographica Section C'
_journal_page_first o479
_journal_page_last o480
_journal_paper_doi 10.1107/S0108270103013349
_journal_volume 59
_journal_year 2003
_chemical_formula_iupac 'C10 H17 N O3'
_chemical_formula_moiety 'C10 H17 N O3'
_chemical_formula_sum 'C10 H17 N O3'
_chemical_formula_weight 199.25
_chemical_name_common '(1R,3S)-1-monoamidocamphoric acid'
_chemical_name_systematic
;
(1S,3R)-3-Carbamoyl-2,2,3-trimethylcyclopentane-1-carboxylic acid
;
_space_group_IT_number 19
_symmetry_cell_setting orthorhombic
_symmetry_space_group_name_Hall 'P 2ac 2ab'
_symmetry_space_group_name_H-M 'P 21 21 21'
_atom_sites_solution_hydrogens geom
_atom_sites_solution_primary direct
_atom_sites_solution_secondary difmap
_audit_creation_method SHELXL-97
_cell_angle_alpha 90.00
_cell_angle_beta 90.00
_cell_angle_gamma 90.00
_cell_formula_units_Z 8
_cell_length_a 10.400(2)
_cell_length_b 12.810(3)
_cell_length_c 16.000(3)
_cell_measurement_reflns_used 871
_cell_measurement_temperature 293(2)
_cell_measurement_theta_max 20.07
_cell_measurement_theta_min 2.81
_cell_volume 2131.6(8)
_computing_cell_refinement 'SMART '
_computing_data_collection 'SMART (Bruker 2000)'
_computing_data_reduction 'SAINT (Bruker, 2000)'
_computing_molecular_graphics SHELXTL
_computing_publication_material SHELXTL
_computing_structure_refinement SHELXTL
_computing_structure_solution 'SHELXTL (Bruker, 2000)'
_diffrn_ambient_temperature 293(2)
_diffrn_measured_fraction_theta_full 0.983
_diffrn_measured_fraction_theta_max 0.983
_diffrn_measurement_device_type 'Bruker CCD area-detector'
_diffrn_measurement_method '\f and \w'
_diffrn_radiation_monochromator graphite
_diffrn_radiation_source 'fine-focus sealed tube'
_diffrn_radiation_type MoK\a
_diffrn_radiation_wavelength 0.71073
_diffrn_reflns_av_R_equivalents 0.0779
_diffrn_reflns_av_sigmaI/netI 0.0781
_diffrn_reflns_limit_h_max 13
_diffrn_reflns_limit_h_min -13
_diffrn_reflns_limit_k_max 16
_diffrn_reflns_limit_k_min -16
_diffrn_reflns_limit_l_max 20
_diffrn_reflns_limit_l_min -14
_diffrn_reflns_number 12841
_diffrn_reflns_theta_full 28.06
_diffrn_reflns_theta_max 28.06
_diffrn_reflns_theta_min 2.04
_diffrn_standards_decay_% 0
_diffrn_standards_number 0
_exptl_absorpt_coefficient_mu 0.091
_exptl_absorpt_correction_T_max 0.982
_exptl_absorpt_correction_T_min 0.968
_exptl_absorpt_correction_type multi-scan
_exptl_absorpt_process_details '(SADABS; Bruker, 2000)'
_exptl_crystal_colour colorless
_exptl_crystal_density_diffrn 1.242
_exptl_crystal_density_method 'not measured'
_exptl_crystal_description slab
_exptl_crystal_F_000 864
_exptl_crystal_size_max 0.40
_exptl_crystal_size_mid 0.30
_exptl_crystal_size_min 0.20
_refine_diff_density_max 0.159
_refine_diff_density_min -0.191
_refine_ls_extinction_method none
_refine_ls_goodness_of_fit_ref 0.867
_refine_ls_hydrogen_treatment constr
_refine_ls_matrix_type full
_refine_ls_number_parameters 253
_refine_ls_number_reflns 2873
_refine_ls_number_restraints 0
_refine_ls_restrained_S_all 0.867
_refine_ls_R_factor_all 0.0891
_refine_ls_R_factor_gt 0.0461
_refine_ls_shift/su_max <0.001
_refine_ls_shift/su_mean 0.000
_refine_ls_structure_factor_coef Fsqd
_refine_ls_weighting_details 'calc w = 1/[\s^2^(Fo^2^)+(0.0396P)^2^] where P = (Fo^2^+2Fc^2^)/3'
_refine_ls_weighting_scheme calc
_refine_ls_wR_factor_gt 0.0862
_refine_ls_wR_factor_ref 0.0957
_reflns_number_gt 1653
_reflns_number_total 2873
_reflns_threshold_expression I>2\s(I)
_cod_data_source_file ga1021.cif
_cod_data_source_block I
_cod_depositor_comments
;
The following automatic conversions were performed:
'_symmetry_cell_setting' value 'Orthorhombic' changed to 'orthorhombic'
according to '/home/saulius/struct/CIF-dictionaries/cif_core.dic'
dictionary named 'cif_core.dic' version 2.4.1 from 2010-06-29.

Automatic conversion script
Id: cif_fix_enum 1527 2010-12-29 10:47:43Z saulius 

The following automatic conversions were performed:

'_symmetry_cell_setting' value 'Orthorhombic' changed to
'orthorhombic' according to
/home/saulius/struct/CIF-dictionaries/cif_core.dic dictionary named
'cif_core.dic' version 2.4.1 from 2010-06-29.

Automatic conversion script
Id: cif_fix_values 1715 2011-07-08 13:25:40Z adriana 
;
_cod_database_code 2013445
_cod_database_fobs_code 2013445

loop_
_symmetry_equiv_pos_as_xyz
'x, y, z'
'-x+1/2, -y, z+1/2'
'-x, y+1/2, -z+1/2'
'x+1/2, -y+1/2, -z'

loop_
_atom_site_label
_atom_site_fract_x
_atom_site_fract_y
_atom_site_fract_z
_atom_site_U_iso_or_equiv
_atom_site_adp_type
_atom_site_calc_flag
_atom_site_refinement_flags
_atom_site_occupancy
_atom_site_disorder_assembly
_atom_site_disorder_group
_atom_site_type_symbol
C1 0.7058(2) 0.3940(2) 0.84114(15) 0.0354(6) Uani d . 1 . . C
C2 0.7895(2) 0.4071(2) 0.92181(15) 0.0335(6) Uani d . 1 . . C
C3 0.7271(2) 0.3249(2) 0.98221(15) 0.0374(7) Uani d . 1 . . C
H3A 0.7711 0.2583 0.9727 0.045 Uiso calc R 1 . . H
C4 0.5875(3) 0.3111(2) 0.95373(16) 0.0511(8) Uani d . 1 . . C
H4A 0.5710 0.2388 0.9392 0.061 Uiso calc R 1 . . H
H4B 0.5287 0.3315 0.9979 0.061 Uiso calc R 1 . . H
C5 0.5703(3) 0.3810(3) 0.87756(16) 0.0481(8) Uani d . 1 . . C
H5A 0.5348 0.4481 0.8936 0.058 Uiso calc R 1 . . H
H5B 0.5134 0.3487 0.8371 0.058 Uiso calc R 1 . . H
C6 0.7469(2) 0.3530(2) 1.07212(17) 0.0350(7) Uani d . 1 . . C
C7 0.7197(3) 0.4848(2) 0.78110(16) 0.0359(7) Uani d . 1 . . C
C8 0.7417(3) 0.2972(3) 0.79094(19) 0.0640(10) Uani d . 1 . . C
H8A 0.6879 0.2927 0.7424 0.096 Uiso calc R 1 . . H
H8B 0.7299 0.2362 0.8249 0.096 Uiso calc R 1 . . H
H8C 0.8301 0.3019 0.7740 0.096 Uiso calc R 1 . . H
C9 0.7768(3) 0.5183(2) 0.95574(17) 0.0504(8) Uani d . 1 . . C
H9A 0.8158 0.5663 0.9173 0.076 Uiso calc R 1 . . H
H9B 0.8191 0.5230 1.0089 0.076 Uiso calc R 1 . . H
H9C 0.6874 0.5353 0.9623 0.076 Uiso calc R 1 . . H
C10 0.9322(2) 0.3846(3) 0.91017(17) 0.0612(10) Uani d . 1 . . C
H10A 0.9688 0.4355 0.8732 0.092 Uiso calc R 1 . . H
H10B 0.9429 0.3162 0.8867 0.092 Uiso calc R 1 . . H
H10C 0.9748 0.3879 0.9633 0.092 Uiso calc R 1 . . H
C11 0.2475(2) 0.3869(2) 0.66828(16) 0.0384(7) Uani d . 1 . . C
C12 0.1953(2) 0.4103(2) 0.57783(15) 0.0352(7) Uani d . 1 . . C
C13 0.2649(2) 0.3239(2) 0.52581(15) 0.0359(7) Uani d . 1 . . C
H13A 0.2126 0.2604 0.5290 0.043 Uiso calc R 1 . . H
C14 0.3926(3) 0.3016(2) 0.56983(17) 0.0531(9) Uani d . 1 . . C
H14A 0.4019 0.2274 0.5805 0.064 Uiso calc R 1 . . H
H14B 0.4642 0.3246 0.5357 0.064 Uiso calc R 1 . . H
C15 0.3884(3) 0.3622(3) 0.65165(17) 0.0618(10) Uani d . 1 . . C
H15A 0.4380 0.4261 0.6470 0.074 Uiso calc R 1 . . H
H15B 0.4238 0.3206 0.6968 0.074 Uiso calc R 1 . . H
C16 0.2799(3) 0.3517(2) 0.43490(18) 0.0416(7) Uani d . 1 . . C
C17 0.2343(3) 0.4803(2) 0.72694(16) 0.0376(7) Uani d . 1 . . C
C18 0.1822(3) 0.2933(2) 0.70927(19) 0.0694(11) Uani d . 1 . . C
H18A 0.2178 0.2824 0.7639 0.104 Uiso calc R 1 . . H
H18B 0.1961 0.2322 0.6757 0.104 Uiso calc R 1 . . H
H18C 0.0916 0.3064 0.7139 0.104 Uiso calc R 1 . . H
C19 0.2370(3) 0.5190(2) 0.55021(19) 0.0628(10) Uani d . 1 . . C
H19A 0.2044 0.5327 0.4952 0.094 Uiso calc R 1 . . H
H19B 0.3291 0.5227 0.5496 0.094 Uiso calc R 1 . . H
H19C 0.2036 0.5699 0.5885 0.094 Uiso calc R 1 . . H
C20 0.0497(2) 0.4005(3) 0.56911(17) 0.0626(10) Uani d . 1 . . C
H20A 0.0251 0.4158 0.5126 0.094 Uiso calc R 1 . . H
H20B 0.0085 0.4487 0.6063 0.094 Uiso calc R 1 . . H
H20D 0.0239 0.3306 0.5829 0.094 Uiso calc R 1 . . H
N1 0.6154(2) 0.53641(19) 0.75811(14) 0.0482(7) Uani d . 1 . . N
H1A 0.6212 0.5866 0.7226 0.058 Uiso calc R 1 . . H
H1B 0.5418 0.5198 0.7786 0.058 Uiso calc R 1 . . H
N2 0.1173(2) 0.5117(2) 0.74708(13) 0.0510(7) Uani d . 1 . . N
H2A 0.1071 0.5627 0.7815 0.061 Uiso calc R 1 . . H
H2B 0.0513 0.4813 0.7258 0.061 Uiso calc R 1 . . H
O1 0.84661(18) 0.33983(17) 1.10820(11) 0.0574(6) Uani d . 1 . . O
O2 0.64617(17) 0.39390(17) 1.10895(11) 0.0541(6) Uani d . 1 . . O
H1 0.6646 0.4076 1.1595 0.081 Uiso d R 1 . . H
O3 0.82536(17) 0.50865(16) 0.75165(11) 0.0486(5) Uani d . 1 . . O
O4 0.38118(19) 0.36362(19) 0.39985(12) 0.0630(7) Uani d . 1 . . O
O5 0.16833(18) 0.36150(17) 0.39614(11) 0.0539(6) Uani d . 1 . . O
H2 0.1765 0.3977 0.3431 0.081 Uiso d R 1 . . H
O6 0.32943(17) 0.52418(16) 0.75759(12) 0.0497(5) Uani d . 1 . . O

loop_
_atom_site_aniso_label
_atom_site_aniso_U_11
_atom_site_aniso_U_22
_atom_site_aniso_U_33
_atom_site_aniso_U_12
_atom_site_aniso_U_13
_atom_site_aniso_U_23
C1 0.0440(16) 0.0342(17) 0.0280(15) -0.0040(14) -0.0026(12) 0.0026(13)
C2 0.0344(14) 0.0385(17) 0.0277(14) -0.0019(13) -0.0018(11) 0.0048(13)
C3 0.0518(17) 0.0318(17) 0.0287(16) -0.0001(14) -0.0006(13) -0.0002(13)
C4 0.0604(19) 0.059(2) 0.0339(17) -0.0238(16) -0.0050(15) 0.0088(15)
C5 0.0455(17) 0.064(2) 0.0350(16) -0.0162(15) -0.0077(13) 0.0071(16)
C6 0.0405(17) 0.0363(17) 0.0282(15) 0.0056(13) 0.0031(12) 0.0040(13)
C7 0.0360(16) 0.0434(19) 0.0282(15) -0.0002(14) -0.0047(13) 0.0017(13)
C8 0.107(3) 0.049(2) 0.0361(19) 0.001(2) -0.0041(18) -0.0085(16)
C9 0.074(2) 0.0398(19) 0.0368(17) -0.0102(17) -0.0079(15) 0.0034(15)
C10 0.0464(18) 0.087(3) 0.050(2) 0.0061(18) 0.0009(15) 0.025(2)
C11 0.0441(16) 0.0428(19) 0.0282(15) 0.0043(14) -0.0067(12) 0.0004(14)
C12 0.0404(16) 0.0363(17) 0.0290(15) 0.0038(14) -0.0056(12) 0.0000(13)
C13 0.0447(16) 0.0342(17) 0.0289(16) 0.0015(13) -0.0022(13) 0.0002(13)
C14 0.0571(19) 0.064(2) 0.0380(18) 0.0246(17) -0.0072(15) -0.0107(16)
C15 0.0570(19) 0.090(3) 0.0385(18) 0.0332(19) -0.0135(15) -0.0216(18)
C16 0.0506(18) 0.0396(19) 0.0348(17) 0.0026(15) -0.0048(15) -0.0048(14)
C17 0.0422(17) 0.047(2) 0.0235(15) 0.0072(15) 0.0010(13) -0.0024(14)
C18 0.121(3) 0.044(2) 0.043(2) 0.004(2) 0.012(2) 0.0063(16)
C19 0.103(3) 0.040(2) 0.0451(19) -0.0003(19) 0.0040(18) 0.0027(16)
C20 0.0474(18) 0.091(3) 0.0496(19) 0.0116(19) -0.0103(14) -0.022(2)
N1 0.0389(13) 0.0588(17) 0.0470(16) -0.0003(12) 0.0052(12) 0.0212(13)
N2 0.0390(14) 0.0676(18) 0.0464(15) -0.0016(13) -0.0006(11) -0.0219(15)
O1 0.0494(13) 0.0886(17) 0.0343(12) 0.0252(12) -0.0067(10) -0.0116(12)
O2 0.0485(12) 0.0762(16) 0.0377(12) 0.0144(12) -0.0054(9) -0.0156(12)
O3 0.0358(11) 0.0708(15) 0.0393(12) 0.0001(10) 0.0023(9) 0.0204(11)
O4 0.0512(13) 0.0928(18) 0.0449(13) 0.0071(12) 0.0094(10) 0.0161(12)
O5 0.0492(12) 0.0808(16) 0.0319(11) -0.0081(11) -0.0070(10) 0.0078(11)
O6 0.0375(11) 0.0653(14) 0.0462(13) -0.0050(10) -0.0006(10) -0.0193(12)

loop_
_atom_type_symbol
_atom_type_description
_atom_type_scat_dispersion_real
_atom_type_scat_dispersion_imag
_atom_type_scat_source
C C 0.0033 0.0000 'International Tables Vol C Tables 4.2.6.8 and 6.1.1.4'
H H 0.0000 0.0000 'International Tables Vol C Tables 4.2.6.8 and 6.1.1.4'
O O 0.0106 0.0000 'International Tables Vol C Tables 4.2.6.8 and 6.1.1.4'
N N 0.0061 0.0000 'International Tables Vol C Tables 4.2.6.8 and 6.1.1.4'

loop_
_geom_angle_atom_site_label_1
_geom_angle_atom_site_label_2
_geom_angle_atom_site_label_3
_geom_angle
_geom_angle_publ_flag
C7 C1 C8 105.5(2) ?
C7 C1 C5 114.3(2) ?
C8 C1 C5 109.7(2) ?
C7 C1 C2 112.8(2) ?
C8 C1 C2 112.7(2) ?
C5 C1 C2 102.1(2) ?
C10 C2 C9 107.7(2) ?
C10 C2 C1 114.9(2) ?
C9 C2 C1 110.1(2) ?
C10 C2 C3 110.5(2) ?
C9 C2 C3 111.7(2) ?
C1 C2 C3 101.9(2) y
C6 C3 C4 116.4(2) ?
C6 C3 C2 111.9(2) ?
C4 C3 C2 106.6(2) ?
C6 C3 H3A 107.2 ?
C4 C3 H3A 107.2 ?
C2 C3 H3A 107.2 ?
C5 C4 C3 106.3(2) ?
C5 C4 H4A 110.5 ?
C3 C4 H4A 110.5 ?
C5 C4 H4B 110.5 ?
C3 C4 H4B 110.5 ?
H4A C4 H4B 108.7 ?
C4 C5 C1 105.1(2) ?
C4 C5 H5A 110.7 ?
C1 C5 H5A 110.7 ?
C4 C5 H5B 110.7 ?
C1 C5 H5B 110.7 ?
H5A C5 H5B 108.8 ?
O1 C6 O2 122.1(3) y
O1 C6 C3 123.2(2) y
O2 C6 C3 114.7(2) y
O3 C7 N1 120.0(2) y
O3 C7 C1 121.1(2) y
N1 C7 C1 118.8(2) y
C1 C8 H8A 109.5 ?
C1 C8 H8B 109.5 ?
H8A C8 H8B 109.5 ?
C1 C8 H8C 109.5 ?
H8A C8 H8C 109.5 ?
H8B C8 H8C 109.5 ?
C2 C9 H9A 109.5 ?
C2 C9 H9B 109.5 ?
H9A C9 H9B 109.5 ?
C2 C9 H9C 109.5 ?
H9A C9 H9C 109.5 ?
H9B C9 H9C 109.5 ?
C2 C10 H10A 109.5 ?
C2 C10 H10B 109.5 ?
H10A C10 H10B 109.5 ?
C2 C10 H10C 109.5 ?
H10A C10 H10C 109.5 ?
H10B C10 H10C 109.5 ?
C15 C11 C18 109.9(3) ?
C15 C11 C17 110.9(2) ?
C18 C11 C17 108.1(2) ?
C15 C11 C12 102.2(2) ?
C18 C11 C12 113.0(2) ?
C17 C11 C12 112.6(2) ?
C19 C12 C20 109.4(2) ?
C19 C12 C13 111.2(2) ?
C20 C12 C13 110.6(2) ?
C19 C12 C11 110.0(2) ?
C20 C12 C11 114.3(2) ?
C13 C12 C11 101.2(2) ?
C16 C13 C14 113.5(2) ?
C16 C13 C12 113.3(2) ?
C14 C13 C12 106.8(2) ?
C16 C13 H13A 107.7 ?
C14 C13 H13A 107.7 ?
C12 C13 H13A 107.7 ?
C15 C14 C13 106.0(2) ?
C15 C14 H14A 110.5 ?
C13 C14 H14A 110.5 ?
C15 C14 H14B 110.5 ?
C13 C14 H14B 110.5 ?
H14A C14 H14B 108.7 ?
C14 C15 C11 106.5(2) ?
C14 C15 H15A 110.4 ?
C11 C15 H15A 110.4 ?
C14 C15 H15B 110.4 ?
C11 C15 H15B 110.4 ?
H15A C15 H15B 108.6 ?
O4 C16 O5 122.5(3) ?
O4 C16 C13 124.8(3) ?
O5 C16 C13 112.6(3) ?
O6 C17 N2 120.0(3) ?
O6 C17 C11 121.8(2) ?
N2 C17 C11 118.1(3) ?
C11 C18 H18A 109.5 ?
C11 C18 H18B 109.5 ?
H18A C18 H18B 109.5 ?
C11 C18 H18C 109.5 ?
H18A C18 H18C 109.5 ?
H18B C18 H18C 109.5 ?
C12 C19 H19A 109.5 ?
C12 C19 H19B 109.5 ?
H19A C19 H19B 109.5 ?
C12 C19 H19C 109.5 ?
H19A C19 H19C 109.5 ?
H19B C19 H19C 109.5 ?
C12 C20 H20A 109.5 ?
C12 C20 H20B 109.5 ?
H20A C20 H20B 109.5 ?
C12 C20 H20D 109.5 ?
H20A C20 H20D 109.5 ?
H20B C20 H20D 109.5 ?
C7 N1 H1A 120.0 ?
C7 N1 H1B 120.0 ?
H1A N1 H1B 120.0 ?
C17 N2 H2A 120.0 ?
C17 N2 H2B 120.0 ?
H2A N2 H2B 120.0 ?
C6 O2 H1 109.2 ?
C16 O5 H2 112.3 ?

loop_
_geom_bond_atom_site_label_1
_geom_bond_atom_site_label_2
_geom_bond_site_symmetry_2
_geom_bond_distance
_geom_bond_publ_flag
C1 C7 . 1.516(4) ?
C1 C8 . 1.524(4) ?
C1 C5 . 1.534(4) ?
C1 C2 . 1.566(3) y
C2 C10 . 1.523(4) ?
C2 C9 . 1.530(4) ?
C2 C3 . 1.569(4) y
C3 C6 . 1.497(4) ?
C3 C4 . 1.532(4) ?
C3 H3A . 0.9800 ?
C4 C5 . 1.523(4) ?
C4 H4A . 0.9700 ?
C4 H4B . 0.9700 ?
C5 H5A . 0.9700 ?
C5 H5B . 0.9700 ?
C6 O1 . 1.199(3) y
C6 O2 . 1.311(3) y
C7 O3 . 1.234(3) y
C7 N1 . 1.323(3) y
C8 H8A . 0.9600 ?
C8 H8B . 0.9600 ?
C8 H8C . 0.9600 ?
C9 H9A . 0.9600 ?
C9 H9B . 0.9600 ?
C9 H9C . 0.9600 ?
C10 H10A . 0.9600 ?
C10 H10B . 0.9600 ?
C10 H10C . 0.9600 ?
C11 C15 . 1.523(4) ?
C11 C18 . 1.526(4) ?
C11 C17 . 1.527(4) ?
C11 C12 . 1.575(3) ?
C12 C19 . 1.523(4) ?
C12 C20 . 1.525(4) ?
C12 C13 . 1.563(4) ?
C13 C16 . 1.506(4) ?
C13 C14 . 1.530(3) ?
C13 H13A . 0.9800 ?
C14 C15 . 1.522(4) ?
C14 H14A . 0.9700 ?
C14 H14B . 0.9700 ?
C15 H15A . 0.9700 ?
C15 H15B . 0.9700 ?
C16 O4 . 1.203(3) ?
C16 O5 . 1.322(3) ?
C17 O6 . 1.239(3) ?
C17 N2 . 1.322(3) ?
C18 H18A . 0.9600 ?
C18 H18B . 0.9600 ?
C18 H18C . 0.9600 ?
C19 H19A . 0.9600 ?
C19 H19B . 0.9600 ?
C19 H19C . 0.9600 ?
C20 H20A . 0.9600 ?
C20 H20B . 0.9600 ?
C20 H20D . 0.9600 ?
N1 H1A . 0.8600 ?
N1 H1B . 0.8600 ?
N2 H2A . 0.8600 ?
N2 H2B . 0.8600 ?
O2 H1 . 0.8500 ?
O5 H2 . 0.9711 ?

loop_
_geom_hbond_atom_site_label_D
_geom_hbond_atom_site_label_H
_geom_hbond_atom_site_label_A
_geom_hbond_site_symmetry_A
_geom_hbond_distance_DH
_geom_hbond_distance_HA
_geom_hbond_distance_DA
_geom_hbond_angle_DHA
O2 H1 O3 2_665 0.85 1.83 2.619(3) 155
N1 H1A O1 2_664 0.86 2.09 2.902(3) 158
N1 H1B O6 . 0.86 2.23 2.978(3) 145
O5 H2 O6 2_564 0.97 1.70 2.657(3) 170
N2 H2A O4 2_565 0.86 2.12 2.920(3) 155
N2 H2B O3 1_455 0.86 2.41 3.037(3) 130
C4 H4B O2 . 0.97 2.30 2.769(3) 109
C14 H14B O4 . 0.97 2.39 2.836(4) 107
C20 H20A O5 . 0.96 2.48 3.071(3) 119
C20 H20B O2 2_564 0.96 2.58 3.391(4) 142

loop_
_cod_related_entry_id
_cod_related_entry_database
_cod_related_entry_code
1 ChemSpider 617780
